data_1553921
loop_
_publ_author_name
'Grandl, Markus'
'Sun, Yu'
'Pammer, Frank'

_publ_section_title
;
 Electronic and structural properties of N \\rightarrow B-ladder boranes
 with high electron affinity
;
_journal_issue 3
_journal_name_full 'Organic Chemistry Frontiers'
_journal_page_first 336
_journal_paper_doi 10.1039/C7QO00876G
_journal_volume 5
_journal_year 2018
_chemical_formula_sum 'C44 H56 B2 N2'
_chemical_formula_weight 634.52
_space_group_crystal_system monoclinic
_space_group_IT_number 4
_space_group_name_Hall 'P 2yb'
_space_group_name_H-M_alt 'P 1 21 1'
_atom_sites_solution_hydrogens geom
_atom_sites_solution_primary direct
_atom_sites_solution_secondary difmap
_audit_creation_method SHELXL-2014/7
_audit_update_record
;
2017-09-26 deposited with the CCDC.
2017-11-27 downloaded from the CCDC.
;
_cell_angle_alpha 90
_cell_angle_beta 101.824(3)
_cell_angle_gamma 90
_cell_formula_units_Z 2
_cell_length_a 10.7137(3)
_cell_length_b 14.9388(4)
_cell_length_c 11.2075(4)
_cell_measurement_reflns_used 3888
_cell_measurement_temperature 150(2)
_cell_measurement_theta_max 28.1510
_cell_measurement_theta_min 2.9550
_cell_volume 1755.70(9)
_computing_cell_refinement 'CrysAlisPro 1.171.38.43 (Rigaku OD, 2015)'
_computing_data_collection 'CrysAlisPro 1.171.38.43 (Rigaku OD, 2015)'
_computing_data_reduction 'CrysAlisPro 1.171.38.43 (Rigaku OD, 2015)'
_computing_structure_refinement 'SHELXL-2014/7 (Sheldrick, 2014)'
_computing_structure_solution 'SIR92 (Giacovazzo et al., 1994)'
_diffrn_ambient_temperature 150(2)
_diffrn_detector_area_resol_mean 10.3385
_diffrn_measured_fraction_theta_full 0.998
_diffrn_measured_fraction_theta_max 0.847
_diffrn_measurement_device_type 'SuperNova, Dual, Cu at zero, Atlas'
_diffrn_measurement_method '\w scans'
_diffrn_radiation_type 'Mo K\a'
_diffrn_radiation_wavelength 0.71073
_diffrn_reflns_av_R_equivalents 0.0300
_diffrn_reflns_av_unetI/netI 0.0510
_diffrn_reflns_Laue_measured_fraction_full 0.998
_diffrn_reflns_Laue_measured_fraction_max 0.847
_diffrn_reflns_limit_h_max 13
_diffrn_reflns_limit_h_min -14
_diffrn_reflns_limit_k_max 14
_diffrn_reflns_limit_k_min -20
_diffrn_reflns_limit_l_max 11
_diffrn_reflns_limit_l_min -15
_diffrn_reflns_number 9978
_diffrn_reflns_point_group_measured_fraction_full 0.803
_diffrn_reflns_point_group_measured_fraction_max 0.642
_diffrn_reflns_theta_full 25.242
_diffrn_reflns_theta_max 29.511
_diffrn_reflns_theta_min 2.950
_diffrn_source 'micro-focus sealed X-ray tube'
_exptl_absorpt_coefficient_mu 0.068
_exptl_absorpt_correction_T_max 1.00000
_exptl_absorpt_correction_T_min 0.91498
_exptl_absorpt_correction_type multi-scan
_exptl_absorpt_process_details
;
CrysAlisPro 1.171.38.43 (Rigaku Oxford Diffraction, 2015)
Empirical absorption correction using spherical harmonics,
 implemented in SCALE3 ABSPACK scaling algorithm.
;
_exptl_crystal_colour red
_exptl_crystal_density_diffrn 1.200
_exptl_crystal_description prism
_exptl_crystal_F_000 688
_exptl_crystal_size_max 0.301
_exptl_crystal_size_mid 0.241
_exptl_crystal_size_min 0.110
_refine_diff_density_max 0.196
_refine_diff_density_min -0.213
_refine_diff_density_rms 0.044
_refine_ls_abs_structure_details
;
 Flack x determined using 1519 quotients [(I+)-(I-)]/[(I+)+(I-)]
 (Parsons, Flack and Wagner, Acta Cryst. B69 (2013) 249-259).
;
_refine_ls_abs_structure_Flack 3.1(10)
_refine_ls_extinction_method none
_refine_ls_goodness_of_fit_ref 1.039
_refine_ls_hydrogen_treatment constr
_refine_ls_matrix_type full
_refine_ls_number_parameters 437
_refine_ls_number_reflns 6295
_refine_ls_number_restraints 1
_refine_ls_restrained_S_all 1.039
_refine_ls_R_factor_all 0.0572
_refine_ls_R_factor_gt 0.0464
_refine_ls_shift/su_max 0.000
_refine_ls_shift/su_mean 0.000
_refine_ls_structure_factor_coef Fsqd
_refine_ls_weighting_details 'w=1/[\s^2^(Fo^2^)+(0.0389P)^2^+0.3597P] where P=(Fo^2^+2Fc^2^)/3'
_refine_ls_weighting_scheme calc
_refine_ls_wR_factor_gt 0.0960
_refine_ls_wR_factor_ref 0.1036
_reflns_Friedel_coverage 0.463
_reflns_Friedel_fraction_full 0.591
_reflns_Friedel_fraction_max 0.421
_reflns_number_gt 5474
_reflns_number_total 6295
_reflns_threshold_expression 'I > 2\s(I)'
_cod_data_source_file c7qo00876g2.cif
_cod_data_source_block shelx_CCDC3
_cod_original_sg_symbol_H-M 'P 21'
_cod_database_code 1553921
_shelx_shelxl_version_number 2014/7
_shelx_space_group_comment
;
The symmetry employed for this shelxl refinement is uniquely defined
by the following loop, which should always be used as a source of
symmetry information in preference to the above space-group names.
They are only intended as comments.
;
_shelx_estimated_absorpt_t_min 0.980
_shelx_estimated_absorpt_t_max 0.993

loop_
_space_group_symop_operation_xyz
'x, y, z'
'-x, y+1/2, -z'

loop_
_atom_site_label
_atom_site_type_symbol
_atom_site_fract_x
_atom_site_fract_y
_atom_site_fract_z
_atom_site_U_iso_or_equiv
_atom_site_adp_type
_atom_site_occupancy
_atom_site_site_symmetry_order
_atom_site_calc_flag
_atom_site_refinement_flags_posn
_atom_site_refinement_flags_adp
C1 C 0.1643(2) 0.78121(19) -0.1739(2) 0.0201(6) Uani 1 1 d . .
C2 C 0.2884(2) 0.8127(2) -0.1236(2) 0.0249(6) Uani 1 1 d . .
H2 H 0.3290 0.8526 -0.1696 0.030 Uiso 1 1 calc R U
C3 C 0.3506(2) 0.7871(2) -0.0109(2) 0.0235(6) Uani 1 1 d . .
H3 H 0.4372 0.8035 0.0182 0.028 Uiso 1 1 calc R U
C4 C 0.2856(2) 0.73610(18) 0.0623(2) 0.0201(6) Uani 1 1 d . .
C5 C 0.2696(2) 0.69450(19) 0.2602(2) 0.0207(6) Uani 1 1 d . .
C6 C 0.1353(2) 0.6946(2) 0.2220(2) 0.0237(6) Uani 1 1 d . .
H6 H 0.0836 0.6893 0.2811 0.028 Uiso 1 1 calc R U
C7 C 0.0791(2) 0.7021(2) 0.1022(2) 0.0237(6) Uani 1 1 d . .
H7 H -0.0105 0.6950 0.0766 0.028 Uiso 1 1 calc R U
C8 C 0.1550(2) 0.72044(19) 0.0167(2) 0.0199(6) Uani 1 1 d . .
C9 C 0.1048(2) 0.80386(19) -0.3018(2) 0.0205(6) Uani 1 1 d . .
C10 C 0.1808(3) 0.8277(2) -0.3839(3) 0.0254(6) Uani 1 1 d . .
H10 H 0.2707 0.8315 -0.3567 0.030 Uiso 1 1 calc R U
C11 C 0.1272(3) 0.8461(2) -0.5042(3) 0.0293(7) Uani 1 1 d . .
H11 H 0.1797 0.8622 -0.5594 0.035 Uiso 1 1 calc R U
C12 C -0.0033(3) 0.8408(2) -0.5435(2) 0.0300(7) Uani 1 1 d . .
H12 H -0.0407 0.8530 -0.6263 0.036 Uiso 1 1 calc R U
C13 C -0.0798(3) 0.8178(2) -0.4629(2) 0.0278(6) Uani 1 1 d . .
H13 H -0.1696 0.8150 -0.4912 0.033 Uiso 1 1 calc R U
C14 C -0.0284(2) 0.79867(18) -0.3407(2) 0.0210(6) Uani 1 1 d . .
C15 C -0.1092(2) 0.76768(19) -0.2536(2) 0.0215(6) Uani 1 1 d . .
H15 H -0.1919 0.7461 -0.3037 0.026 Uiso 1 1 calc R U
C16 C -0.1408(3) 0.84615(19) -0.1727(3) 0.0249(6) Uani 1 1 d . .
H16 H -0.0652 0.8553 -0.1049 0.030 Uiso 1 1 calc R U
C17 C -0.2546(3) 0.8230(2) -0.1159(3) 0.0378(8) Uani 1 1 d . .
H17A H -0.2728 0.8734 -0.0661 0.057 Uiso 1 1 calc R U
H17B H -0.2348 0.7697 -0.0646 0.057 Uiso 1 1 calc R U
H17C H -0.3293 0.8111 -0.1807 0.057 Uiso 1 1 calc R U
C18 C -0.1677(3) 0.9346(2) -0.2416(3) 0.0370(8) Uani 1 1 d . .
H18A H -0.2415 0.9275 -0.3088 0.055 Uiso 1 1 calc R U
H18B H -0.0931 0.9520 -0.2742 0.055 Uiso 1 1 calc R U
H18C H -0.1857 0.9812 -0.1858 0.055 Uiso 1 1 calc R U
C19 C 0.0168(2) 0.61059(19) -0.2751(2) 0.0218(6) Uani 1 1 d . .
H19 H 0.0712 0.6457 -0.3210 0.026 Uiso 1 1 calc R U
C20 C -0.0999(3) 0.5758(2) -0.3689(2) 0.0272(6) Uani 1 1 d . .
H20A H -0.1364 0.6263 -0.4220 0.033 Uiso 1 1 calc R U
H20B H -0.0700 0.5305 -0.4212 0.033 Uiso 1 1 calc R U
C21 C -0.2061(3) 0.5340(2) -0.3135(3) 0.0313(7) Uani 1 1 d . .
H21A H -0.2855 0.5325 -0.3768 0.038 Uiso 1 1 calc R U
H21B H -0.1824 0.4714 -0.2905 0.038 Uiso 1 1 calc R U
C22 C -0.2332(3) 0.5828(2) -0.2018(2) 0.0259(6) Uani 1 1 d . .
H22A H -0.2839 0.5426 -0.1599 0.031 Uiso 1 1 calc R U
H22B H -0.2863 0.6359 -0.2298 0.031 Uiso 1 1 calc R U
C23 C -0.1139(2) 0.61376(19) -0.1082(2) 0.0218(6) Uani 1 1 d . .
H23 H -0.1430 0.6498 -0.0438 0.026 Uiso 1 1 calc R U
C24 C -0.0385(3) 0.5321(2) -0.0466(2) 0.0276(6) Uani 1 1 d . .
H24A H 0.0237 0.5534 0.0256 0.033 Uiso 1 1 calc R U
H24B H -0.0989 0.4917 -0.0170 0.033 Uiso 1 1 calc R U
C25 C 0.0333(3) 0.4776(2) -0.1264(3) 0.0336(7) Uani 1 1 d . .
H25A H 0.0974 0.4395 -0.0734 0.040 Uiso 1 1 calc R U
H25B H -0.0276 0.4376 -0.1797 0.040 Uiso 1 1 calc R U
C26 C 0.1004(3) 0.5358(2) -0.2055(3) 0.0286(6) Uani 1 1 d . .
H26A H 0.1308 0.4970 -0.2653 0.034 Uiso 1 1 calc R U
H26B H 0.1763 0.5634 -0.1531 0.034 Uiso 1 1 calc R U
C27 C 0.3274(2) 0.68000(19) 0.3904(2) 0.0204(6) Uani 1 1 d . .
C28 C 0.2597(2) 0.6341(2) 0.4656(3) 0.0259(6) Uani 1 1 d . .
H28 H 0.1769 0.6117 0.4324 0.031 Uiso 1 1 calc R U
C29 C 0.3118(3) 0.6211(2) 0.5873(3) 0.0287(7) Uani 1 1 d . .
H29 H 0.2652 0.5895 0.6375 0.034 Uiso 1 1 calc R U
C30 C 0.4320(3) 0.6540(2) 0.6361(3) 0.0300(7) Uani 1 1 d . .
H30 H 0.4676 0.6461 0.7203 0.036 Uiso 1 1 calc R U
C31 C 0.5003(2) 0.6983(2) 0.5622(2) 0.0256(6) Uani 1 1 d . .
H31 H 0.5831 0.7203 0.5965 0.031 Uiso 1 1 calc R U
C32 C 0.4508(2) 0.71166(19) 0.4386(2) 0.0204(6) Uani 1 1 d . .
C33 C 0.5273(2) 0.75515(18) 0.3549(2) 0.0191(6) Uani 1 1 d . .
H33 H 0.6193 0.7496 0.3952 0.023 Uiso 1 1 calc R U
C34 C 0.4970(3) 0.8566(2) 0.3405(3) 0.0263(6) Uani 1 1 d . .
H34 H 0.4076 0.8633 0.2932 0.032 Uiso 1 1 calc R U
C35 C 0.5854(4) 0.9052(2) 0.2716(3) 0.0448(9) Uani 1 1 d . .
H35A H 0.5625 0.9687 0.2643 0.067 Uiso 1 1 calc R U
H35B H 0.5768 0.8790 0.1901 0.067 Uiso 1 1 calc R U
H35C H 0.6738 0.8990 0.3161 0.067 Uiso 1 1 calc R U
C36 C 0.5065(3) 0.9039(2) 0.4637(3) 0.0342(7) Uani 1 1 d . .
H36A H 0.5915 0.8941 0.5142 0.051 Uiso 1 1 calc R U
H36B H 0.4418 0.8796 0.5052 0.051 Uiso 1 1 calc R U
H36C H 0.4922 0.9682 0.4502 0.051 Uiso 1 1 calc R U
C37 C 0.5148(2) 0.5844(2) 0.2612(2) 0.0239(6) Uani 1 1 d . .
H37 H 0.4547 0.5705 0.3162 0.029 Uiso 1 1 calc R U
C38 C 0.6511(3) 0.5647(2) 0.3328(3) 0.0324(7) Uani 1 1 d . .
H38A H 0.6617 0.5931 0.4140 0.039 Uiso 1 1 calc R U
H38B H 0.6597 0.4992 0.3457 0.039 Uiso 1 1 calc R U
C39 C 0.7600(3) 0.5965(3) 0.2730(3) 0.0381(8) Uani 1 1 d . .
H39A H 0.7737 0.5513 0.2124 0.046 Uiso 1 1 calc R U
H39B H 0.8393 0.6001 0.3363 0.046 Uiso 1 1 calc R U
C40 C 0.7363(2) 0.6878(2) 0.2094(3) 0.0298(7) Uani 1 1 d . .
H40A H 0.7966 0.6944 0.1537 0.036 Uiso 1 1 calc R U
H40B H 0.7566 0.7352 0.2721 0.036 Uiso 1 1 calc R U
C41 C 0.5991(2) 0.7041(2) 0.1350(2) 0.0231(6) Uani 1 1 d . .
H41 H 0.5931 0.7675 0.1056 0.028 Uiso 1 1 calc R U
C42 C 0.5676(3) 0.6416(2) 0.0228(3) 0.0292(7) Uani 1 1 d . .
H42A H 0.4873 0.6627 -0.0300 0.035 Uiso 1 1 calc R U
H42B H 0.6359 0.6481 -0.0242 0.035 Uiso 1 1 calc R U
C43 C 0.5530(3) 0.5425(2) 0.0484(3) 0.0365(8) Uani 1 1 d . .
H43A H 0.6386 0.5155 0.0748 0.044 Uiso 1 1 calc R U
H43B H 0.5104 0.5123 -0.0277 0.044 Uiso 1 1 calc R U
C44 C 0.4757(3) 0.5265(2) 0.1463(3) 0.0335(7) Uani 1 1 d . .
H44A H 0.4839 0.4627 0.1706 0.040 Uiso 1 1 calc R U
H44B H 0.3847 0.5380 0.1107 0.040 Uiso 1 1 calc R U
N1 N 0.10056(19) 0.73237(15) -0.10550(19) 0.0196(5) Uani 1 1 d . .
N2 N 0.34389(19) 0.71172(15) 0.18002(18) 0.0189(5) Uani 1 1 d . .
B1 B -0.0353(3) 0.6800(2) -0.1832(3) 0.0199(6) Uani 1 1 d . .
B2 B 0.5044(3) 0.6920(2) 0.2318(3) 0.0204(6) Uani 1 1 d . .

loop_
_atom_site_aniso_label
_atom_site_aniso_U_11
_atom_site_aniso_U_22
_atom_site_aniso_U_33
_atom_site_aniso_U_23
_atom_site_aniso_U_13
_atom_site_aniso_U_12
C1 0.0192(12) 0.0183(14) 0.0218(13) 0.0005(11) 0.0015(10) 0.0003(11)
C2 0.0211(13) 0.0271(16) 0.0260(14) 0.0051(13) 0.0036(11) -0.0058(12)
C3 0.0176(12) 0.0284(16) 0.0237(14) 0.0008(12) 0.0023(11) -0.0052(12)
C4 0.0178(12) 0.0241(15) 0.0178(13) -0.0016(11) 0.0018(10) -0.0009(11)
C5 0.0218(12) 0.0210(14) 0.0188(12) -0.0033(12) 0.0029(10) -0.0004(12)
C6 0.0192(12) 0.0320(16) 0.0213(13) -0.0026(13) 0.0074(10) -0.0024(13)
C7 0.0142(11) 0.0326(16) 0.0243(13) -0.0046(13) 0.0038(10) -0.0025(12)
C8 0.0177(12) 0.0237(15) 0.0174(12) 0.0010(12) 0.0015(10) 0.0000(12)
C9 0.0241(13) 0.0175(14) 0.0190(13) -0.0002(11) 0.0026(11) 0.0003(11)
C10 0.0254(13) 0.0223(15) 0.0277(15) 0.0020(12) 0.0036(11) -0.0020(12)
C11 0.0391(16) 0.0260(16) 0.0246(14) 0.0059(13) 0.0111(13) -0.0005(14)
C12 0.0371(16) 0.0293(17) 0.0205(14) 0.0084(13) -0.0011(13) -0.0003(14)
C13 0.0284(14) 0.0278(16) 0.0235(14) 0.0007(13) -0.0031(12) 0.0011(13)
C14 0.0236(13) 0.0161(14) 0.0216(13) -0.0004(11) 0.0011(11) 0.0015(11)
C15 0.0165(12) 0.0242(15) 0.0207(13) -0.0031(12) -0.0035(10) -0.0019(12)
C16 0.0234(13) 0.0242(16) 0.0257(14) -0.0018(13) 0.0018(11) 0.0031(12)
C17 0.0396(17) 0.0297(18) 0.0490(19) -0.0017(16) 0.0205(15) 0.0071(15)
C18 0.0429(19) 0.0267(17) 0.0411(19) -0.0023(15) 0.0082(15) 0.0045(15)
C19 0.0214(12) 0.0204(14) 0.0244(14) -0.0008(12) 0.0065(11) -0.0001(12)
C20 0.0348(15) 0.0262(15) 0.0212(14) -0.0044(13) 0.0067(12) -0.0009(13)
C21 0.0321(15) 0.0351(18) 0.0257(15) -0.0064(14) 0.0037(12) -0.0078(14)
C22 0.0236(13) 0.0287(16) 0.0253(14) -0.0011(13) 0.0046(11) -0.0054(13)
C23 0.0197(12) 0.0237(15) 0.0214(13) -0.0025(12) 0.0028(10) -0.0002(12)
C24 0.0298(14) 0.0295(16) 0.0238(14) 0.0047(13) 0.0059(12) -0.0019(13)
C25 0.0373(16) 0.0291(17) 0.0361(17) 0.0098(15) 0.0118(14) 0.0066(15)
C26 0.0277(14) 0.0267(16) 0.0332(16) 0.0013(14) 0.0101(12) 0.0053(13)
C27 0.0215(12) 0.0234(14) 0.0165(12) -0.0020(11) 0.0046(10) 0.0025(12)
C28 0.0213(13) 0.0292(16) 0.0286(15) 0.0022(13) 0.0086(11) 0.0022(12)
C29 0.0288(14) 0.0327(17) 0.0273(14) 0.0094(13) 0.0125(12) 0.0080(13)
C30 0.0317(15) 0.0386(18) 0.0197(14) 0.0047(13) 0.0055(12) 0.0100(14)
C31 0.0219(13) 0.0329(17) 0.0207(13) 0.0019(13) 0.0012(11) 0.0031(13)
C32 0.0208(12) 0.0207(14) 0.0195(12) -0.0015(11) 0.0038(10) 0.0027(12)
C33 0.0142(11) 0.0237(15) 0.0176(13) 0.0001(11) -0.0006(10) -0.0018(11)
C34 0.0246(13) 0.0248(15) 0.0260(14) -0.0027(13) -0.0026(11) -0.0011(12)
C35 0.075(3) 0.0251(18) 0.0368(18) -0.0010(15) 0.0168(17) -0.0114(18)
C36 0.0387(17) 0.0290(18) 0.0360(17) -0.0050(15) 0.0105(14) -0.0001(15)
C37 0.0228(13) 0.0235(15) 0.0276(14) 0.0003(12) 0.0106(11) 0.0006(12)
C38 0.0303(15) 0.0329(18) 0.0357(17) 0.0100(14) 0.0106(13) 0.0103(14)
C39 0.0254(14) 0.055(2) 0.0351(17) 0.0029(17) 0.0077(12) 0.0119(16)
C40 0.0184(13) 0.0443(19) 0.0276(14) 0.0012(14) 0.0064(11) -0.0027(13)
C41 0.0186(12) 0.0289(16) 0.0220(13) -0.0002(12) 0.0047(10) -0.0018(12)
C42 0.0286(14) 0.0382(18) 0.0231(14) -0.0016(13) 0.0104(12) 0.0013(14)
C43 0.0429(18) 0.0335(18) 0.0351(17) -0.0071(15) 0.0127(14) -0.0034(16)
C44 0.0358(16) 0.0260(16) 0.0406(18) -0.0061(15) 0.0121(14) -0.0038(14)
N1 0.0156(10) 0.0231(13) 0.0192(11) 0.0020(10) 0.0011(9) 0.0005(9)
N2 0.0169(10) 0.0211(12) 0.0177(10) 0.0000(10) 0.0012(8) -0.0042(10)
B1 0.0176(13) 0.0218(16) 0.0190(14) -0.0016(13) 0.0004(11) -0.0009(13)
B2 0.0136(13) 0.0248(16) 0.0213(14) -0.0024(13) 0.0002(11) -0.0019(13)

loop_
_atom_type_symbol
_atom_type_description
_atom_type_scat_dispersion_real
_atom_type_scat_dispersion_imag
_atom_type_scat_source
C C 0.0033 0.0016 'International Tables Vol C Tables 4.2.6.8 and 6.1.1.4'
H H 0.0000 0.0000 'International Tables Vol C Tables 4.2.6.8 and 6.1.1.4'
N N 0.0061 0.0033 'International Tables Vol C Tables 4.2.6.8 and 6.1.1.4'
B B 0.0013 0.0007 'International Tables Vol C Tables 4.2.6.8 and 6.1.1.4'

loop_
_geom_angle_atom_site_label_1
_geom_angle_atom_site_label_2
_geom_angle_atom_site_label_3
_geom_angle
N1 C1 C2 120.0(2)
N1 C1 C9 120.5(2)
C2 C1 C9 119.5(2)
C3 C2 C1 121.3(2)
C3 C2 H2 119.3
C1 C2 H2 119.3
C2 C3 C4 119.3(2)
C2 C3 H3 120.4
C4 C3 H3 120.4
N2 C4 C3 121.1(2)
N2 C4 C8 121.5(2)
C3 C4 C8 116.9(2)
N2 C5 C6 120.2(2)
N2 C5 C27 120.2(2)
C6 C5 C27 119.6(2)
C7 C6 C5 121.1(2)
C7 C6 H6 119.4
C5 C6 H6 119.4
C6 C7 C8 119.3(2)
C6 C7 H7 120.4
C8 C7 H7 120.4
N1 C8 C7 121.0(2)
N1 C8 C4 121.6(2)
C7 C8 C4 117.1(2)
C10 C9 C14 120.2(2)
C10 C9 C1 120.2(2)
C14 C9 C1 119.6(2)
C11 C10 C9 120.8(3)
C11 C10 H10 119.6
C9 C10 H10 119.6
C12 C11 C10 119.5(3)
C12 C11 H11 120.2
C10 C11 H11 120.2
C11 C12 C13 120.2(2)
C11 C12 H12 119.9
C13 C12 H12 119.9
C12 C13 C14 121.6(3)
C12 C13 H13 119.2
C14 C13 H13 119.2
C13 C14 C9 117.6(2)
C13 C14 C15 122.4(2)
C9 C14 C15 119.9(2)
C14 C15 C16 111.6(2)
C14 C15 B1 105.8(2)
C16 C15 B1 117.3(2)
C14 C15 H15 107.2
C16 C15 H15 107.2
B1 C15 H15 107.2
C17 C16 C18 108.8(2)
C17 C16 C15 111.0(2)
C18 C16 C15 113.4(2)
C17 C16 H16 107.8
C18 C16 H16 107.8
C15 C16 H16 107.8
C16 C17 H17A 109.5
C16 C17 H17B 109.5
H17A C17 H17B 109.5
C16 C17 H17C 109.5
H17A C17 H17C 109.5
H17B C17 H17C 109.5
C16 C18 H18A 109.5
C16 C18 H18B 109.5
H18A C18 H18B 109.5
C16 C18 H18C 109.5
H18A C18 H18C 109.5
H18B C18 H18C 109.5
C26 C19 C20 113.9(2)
C26 C19 B1 112.3(2)
C20 C19 B1 107.9(2)
C26 C19 H19 107.5
C20 C19 H19 107.5
B1 C19 H19 107.5
C21 C20 C19 115.0(2)
C21 C20 H20A 108.5
C19 C20 H20A 108.5
C21 C20 H20B 108.5
C19 C20 H20B 108.5
H20A C20 H20B 107.5
C22 C21 C20 114.8(2)
C22 C21 H21A 108.6
C20 C21 H21A 108.6
C22 C21 H21B 108.6
C20 C21 H21B 108.6
H21A C21 H21B 107.5
C21 C22 C23 115.4(2)
C21 C22 H22A 108.4
C23 C22 H22A 108.4
C21 C22 H22B 108.4
C23 C22 H22B 108.4
H22A C22 H22B 107.5
C24 C23 C22 110.4(2)
C24 C23 B1 115.4(2)
C22 C23 B1 105.8(2)
C24 C23 H23 108.3
C22 C23 H23 108.3
B1 C23 H23 108.3
C25 C24 C23 116.0(2)
C25 C24 H24A 108.3
C23 C24 H24A 108.3
C25 C24 H24B 108.3
C23 C24 H24B 108.3
H24A C24 H24B 107.4
C26 C25 C24 113.1(3)
C26 C25 H25A 109.0
C24 C25 H25A 109.0
C26 C25 H25B 109.0
C24 C25 H25B 109.0
H25A C25 H25B 107.8
C25 C26 C19 114.4(2)
C25 C26 H26A 108.7
C19 C26 H26A 108.7
C25 C26 H26B 108.7
C19 C26 H26B 108.7
H26A C26 H26B 107.6
C28 C27 C32 119.8(2)
C28 C27 C5 120.1(2)
C32 C27 C5 120.1(2)
C29 C28 C27 120.8(3)
C29 C28 H28 119.6
C27 C28 H28 119.6
C28 C29 C30 119.8(3)
C28 C29 H29 120.1
C30 C29 H29 120.1
C31 C30 C29 119.9(3)
C31 C30 H30 120.1
C29 C30 H30 120.1
C30 C31 C32 121.7(3)
C30 C31 H31 119.2
C32 C31 H31 119.2
C31 C32 C27 118.1(2)
C31 C32 C33 122.3(2)
C27 C32 C33 119.6(2)
C32 C33 C34 110.8(2)
C32 C33 B2 105.4(2)
C34 C33 B2 118.7(2)
C32 C33 H33 107.1
C34 C33 H33 107.1
B2 C33 H33 107.1
C35 C34 C36 107.6(2)
C35 C34 C33 112.3(2)
C36 C34 C33 112.5(2)
C35 C34 H34 108.1
C36 C34 H34 108.1
C33 C34 H34 108.1
C34 C35 H35A 109.5
C34 C35 H35B 109.5
H35A C35 H35B 109.5
C34 C35 H35C 109.5
H35A C35 H35C 109.5
H35B C35 H35C 109.5
C34 C36 H36A 109.5
C34 C36 H36B 109.5
H36A C36 H36B 109.5
C34 C36 H36C 109.5
H36A C36 H36C 109.5
H36B C36 H36C 109.5
C44 C37 C38 113.3(2)
C44 C37 B2 112.8(2)
C38 C37 B2 108.0(2)
C44 C37 H37 107.5
C38 C37 H37 107.5
B2 C37 H37 107.5
C39 C38 C37 115.9(2)
C39 C38 H38A 108.3
C37 C38 H38A 108.3
C39 C38 H38B 108.3
C37 C38 H38B 108.3
H38A C38 H38B 107.4
C38 C39 C40 114.2(2)
C38 C39 H39A 108.7
C40 C39 H39A 108.7
C38 C39 H39B 108.7
C40 C39 H39B 108.7
H39A C39 H39B 107.6
C39 C40 C41 115.9(2)
C39 C40 H40A 108.3
C41 C40 H40A 108.3
C39 C40 H40B 108.3
C41 C40 H40B 108.3
H40A C40 H40B 107.4
C42 C41 C40 111.5(2)
C42 C41 B2 114.2(2)
C40 C41 B2 105.9(2)
C42 C41 H41 108.4
C40 C41 H41 108.4
B2 C41 H41 108.4
C43 C42 C41 116.6(3)
C43 C42 H42A 108.1
C41 C42 H42A 108.1
C43 C42 H42B 108.1
C41 C42 H42B 108.1
H42A C42 H42B 107.3
C42 C43 C44 112.4(3)
C42 C43 H43A 109.1
C44 C43 H43A 109.1
C42 C43 H43B 109.1
C44 C43 H43B 109.1
H43A C43 H43B 107.9
C43 C44 C37 114.9(2)
C43 C44 H44A 108.6
C37 C44 H44A 108.6
C43 C44 H44B 108.6
C37 C44 H44B 108.6
H44A C44 H44B 107.5
C1 N1 C8 118.3(2)
C1 N1 B1 115.7(2)
C8 N1 B1 125.6(2)
C5 N2 C4 118.3(2)
C5 N2 B2 115.43(19)
C4 N2 B2 126.1(2)
C19 B1 C23 102.6(2)
C19 B1 C15 113.3(2)
C23 B1 C15 118.6(2)
C19 B1 N1 104.11(19)
C23 B1 N1 119.0(2)
C15 B1 N1 98.9(2)
C37 B2 C41 102.4(2)
C37 B2 C33 113.6(2)
C41 B2 C33 119.0(2)
C37 B2 N2 104.9(2)
C41 B2 N2 117.9(2)
C33 B2 N2 98.72(19)

loop_
_geom_bond_atom_site_label_1
_geom_bond_atom_site_label_2
_geom_bond_distance
C1 N1 1.342(3)
C1 C2 1.414(3)
C1 C9 1.483(3)
C2 C3 1.357(4)
C2 H2 0.9500
C3 C4 1.405(4)
C3 H3 0.9500
C4 N2 1.388(3)
C4 C8 1.407(3)
C5 N2 1.342(3)
C5 C6 1.414(3)
C5 C27 1.479(3)
C6 C7 1.359(4)
C6 H6 0.9500
C7 C8 1.405(3)
C7 H7 0.9500
C8 N1 1.385(3)
C9 C10 1.394(4)
C9 C14 1.407(3)
C10 C11 1.380(4)
C10 H10 0.9500
C11 C12 1.379(4)
C11 H11 0.9500
C12 C13 1.382(4)
C12 H12 0.9500
C13 C14 1.397(4)
C13 H13 0.9500
C14 C15 1.504(4)
C15 C16 1.561(4)
C15 B1 1.646(4)
C15 H15 1.0000
C16 C17 1.526(4)
C16 C18 1.528(4)
C16 H16 1.0000
C17 H17A 0.9800
C17 H17B 0.9800
C17 H17C 0.9800
C18 H18A 0.9800
C18 H18B 0.9800
C18 H18C 0.9800
C19 C26 1.540(4)
C19 C20 1.549(4)
C19 B1 1.638(4)
C19 H19 1.0000
C20 C21 1.536(4)
C20 H20A 0.9900
C20 H20B 0.9900
C21 C22 1.527(4)
C21 H21A 0.9900
C21 H21B 0.9900
C22 C23 1.549(4)
C22 H22A 0.9900
C22 H22B 0.9900
C23 C24 1.546(4)
C23 B1 1.639(4)
C23 H23 1.0000
C24 C25 1.528(4)
C24 H24A 0.9900
C24 H24B 0.9900
C25 C26 1.523(4)
C25 H25A 0.9900
C25 H25B 0.9900
C26 H26A 0.9900
C26 H26B 0.9900
C27 C28 1.399(4)
C27 C32 1.404(4)
C28 C29 1.377(4)
C28 H28 0.9500
C29 C30 1.383(4)
C29 H29 0.9500
C30 C31 1.382(4)
C30 H30 0.9500
C31 C32 1.392(3)
C31 H31 0.9500
C32 C33 1.512(4)
C33 C34 1.552(4)
C33 B2 1.648(4)
C33 H33 1.0000
C34 C35 1.523(4)
C34 C36 1.535(4)
C34 H34 1.0000
C35 H35A 0.9800
C35 H35B 0.9800
C35 H35C 0.9800
C36 H36A 0.9800
C36 H36B 0.9800
C36 H36C 0.9800
C37 C44 1.536(4)
C37 C38 1.543(4)
C37 B2 1.641(4)
C37 H37 1.0000
C38 C39 1.535(4)
C38 H38A 0.9900
C38 H38B 0.9900
C39 C40 1.536(5)
C39 H39A 0.9900
C39 H39B 0.9900
C40 C41 1.554(4)
C40 H40A 0.9900
C40 H40B 0.9900
C41 C42 1.547(4)
C41 B2 1.641(4)
C41 H41 1.0000
C42 C43 1.522(5)
C42 H42A 0.9900
C42 H42B 0.9900
C43 C44 1.523(4)
C43 H43A 0.9900
C43 H43B 0.9900
C44 H44A 0.9900
C44 H44B 0.9900
N1 B1 1.723(4)
N2 B2 1.724(3)
